data_7708809
loop_
_publ_author_name
'Sun, Hanxu'
'Zhou, Jie'
'Zhang, Zhen'
'He, Mei'
'He, Liancheng'
'Du, Lin'
'Xie, Mingjin'
'Zhao, Qi-Hua'

_publ_section_title
;
 Anion-controlled Zn(II) Coordination Polymers with
 1-(tetrazo-5-yl)-3-(triazo-1-yl) benzene as an Assembling Ligand:
 Synthesis, Characterization, and Efficient Detection of Tryptophan in
 Water
;
_journal_name_full 'Dalton Transactions'
_journal_paper_doi 10.1039/D1DT03045K
_journal_year 2021
_chemical_formula_sum 'C9 H6.5 N7.5 O2 Zn'
_chemical_formula_weight 317.09
_space_group_crystal_system monoclinic
_space_group_IT_number 15
_space_group_name_Hall '-C 2yc'
_space_group_name_H-M_alt 'C 1 2/c 1'
_atom_sites_solution_hydrogens mixed
_audit_creation_method SHELXL-2014
_audit_update_record
;
2020-12-24 deposited with the CCDC.	2021-11-12 downloaded from the CCDC.
;
_cell_angle_alpha 90
_cell_angle_beta 107.7590(10)
_cell_angle_gamma 90
_cell_formula_units_Z 8
_cell_length_a 15.4732(4)
_cell_length_b 7.4234(2)
_cell_length_c 19.6348(5)
_cell_measurement_reflns_used 5709
_cell_measurement_temperature 170(2)
_cell_measurement_theta_max 26.3924
_cell_measurement_theta_min 3.0727
_cell_volume 2147.86(10)
_computing_cell_refinement 'Bruker SMART'
_computing_data_collection 'Bruker SMART'
_computing_data_reduction 'Bruker SAINT'
_computing_molecular_graphics 'SHELXL-2014 (Sheldrick, 2014)'
_computing_publication_material 'SHELXL-2014 (Sheldrick, 2014)'
_computing_structure_refinement 'SHELXL-2014 (Sheldrick, 2014)'
_computing_structure_solution 'SHELXL-2014 (Sheldrick, 2014)'
_diffrn_ambient_temperature 170(2)
_diffrn_measured_fraction_theta_full 0.978
_diffrn_measured_fraction_theta_max 0.991
_diffrn_measurement_device_type 'CCD area detector'
_diffrn_measurement_method 'phi and omega scans'
_diffrn_radiation_type MoK\a
_diffrn_radiation_wavelength 0.71073
_diffrn_reflns_av_R_equivalents 0.0309
_diffrn_reflns_av_unetI/netI 0.0231
_diffrn_reflns_Laue_measured_fraction_full 0.978
_diffrn_reflns_Laue_measured_fraction_max 0.991
_diffrn_reflns_limit_h_max 18
_diffrn_reflns_limit_h_min -16
_diffrn_reflns_limit_k_max 8
_diffrn_reflns_limit_k_min -8
_diffrn_reflns_limit_l_max 22
_diffrn_reflns_limit_l_min -23
_diffrn_reflns_number 10225
_diffrn_reflns_point_group_measured_fraction_full 0.978
_diffrn_reflns_point_group_measured_fraction_max 0.991
_diffrn_reflns_theta_full 25.242
_diffrn_reflns_theta_max 25.140
_diffrn_reflns_theta_min 2.765
_diffrn_source 'sealed tube'
_exptl_absorpt_coefficient_mu 2.302
_exptl_absorpt_correction_T_max 0.656
_exptl_absorpt_correction_T_min 0.608
_exptl_absorpt_correction_type multi-scan
_exptl_crystal_colour colourless
_exptl_crystal_density_diffrn 1.961
_exptl_crystal_description block
_exptl_crystal_F_000 1272
_exptl_crystal_size_max 0.240
_exptl_crystal_size_mid 0.220
_exptl_crystal_size_min 0.200
_refine_diff_density_max 0.269
_refine_diff_density_min -0.298
_refine_diff_density_rms 0.051
_refine_ls_extinction_method none
_refine_ls_goodness_of_fit_ref 1.074
_refine_ls_hydrogen_treatment mixed
_refine_ls_matrix_type full
_refine_ls_number_parameters 180
_refine_ls_number_reflns 1909
_refine_ls_number_restraints 1
_refine_ls_restrained_S_all 1.075
_refine_ls_R_factor_all 0.0280
_refine_ls_R_factor_gt 0.0232
_refine_ls_shift/su_max 0.001
_refine_ls_shift/su_mean 0.000
_refine_ls_structure_factor_coef Fsqd
_refine_ls_weighting_details 'w=1/[\s^2^(Fo^2^)+(0.0249P)^2^+2.3363P] where P=(Fo^2^+2Fc^2^)/3'
_refine_ls_weighting_scheme calc
_refine_ls_wR_factor_gt 0.0536
_refine_ls_wR_factor_ref 0.0564
_reflns_Friedel_coverage 0.000
_reflns_number_gt 1720
_reflns_number_total 1909
_reflns_threshold_expression 'I > 2\s(I)'
_cod_data_source_file d1dt03045k2.cif
_cod_data_source_block 1_CCDC1
_cod_original_sg_symbol_H-M 'C 2/c'
_cod_original_formula_sum 'C9 H6.50 N7.50 O2 Zn'
_cod_database_code 7708809
_shelx_space_group_comment
;
The symmetry employed for this shelxl refinement is uniquely defined
by the following loop, which should always be used as a source of
symmetry information in preference to the above space-group names.
They are only intended as comments.
;
_shelx_estimated_absorpt_t_min 0.608
_shelx_estimated_absorpt_t_max 0.656
_shelxl_version_number 2014-3

loop_
_space_group_symop_operation_xyz
'x, y, z'
'-x, y, -z+1/2'
'x+1/2, y+1/2, z'
'-x+1/2, y+1/2, -z+1/2'
'-x, -y, -z'
'x, -y, z-1/2'
'-x+1/2, -y+1/2, -z'
'x+1/2, -y+1/2, z-1/2'

loop_
_atom_site_label
_atom_site_type_symbol
_atom_site_fract_x
_atom_site_fract_y
_atom_site_fract_z
_atom_site_U_iso_or_equiv
_atom_site_adp_type
_atom_site_occupancy
_atom_site_site_symmetry_order
_atom_site_calc_flag
_atom_site_refinement_flags_posn
_atom_site_refinement_flags_adp
_atom_site_refinement_flags_occupancy
_atom_site_disorder_assembly
_atom_site_disorder_group
N1 N 0.48532(12) 0.7225(2) 0.39291(10) 0.0261(4) Uani 1 1 d . . . . .
N2 N 0.53074(15) 0.7532(3) 0.51171(11) 0.0450(6) Uani 1 1 d . . . . .
N3 N 0.59065(11) 0.6499(2) 0.49040(9) 0.0244(4) Uani 1 1 d . . . . .
N4 N 0.68600(11) 0.4111(2) 0.76134(9) 0.0227(4) Uani 1 1 d . . . . .
N5 N 0.71245(11) 0.4372(2) 0.83257(9) 0.0262(4) Uani 1 1 d . . . . .
N6 N 0.79070(11) 0.5194(2) 0.85162(9) 0.0268(4) Uani 1 1 d . . . . .
N7 N 0.81723(11) 0.5486(2) 0.79308(9) 0.0236(4) Uani 1 1 d . . . . .
N8 N 0.5000 0.6290(3) 0.7500 0.0270(6) Uani 1 2 d S T P . .
O1 O 0.5000 0.4588(3) 0.7500 0.0290(5) Uani 1 2 d S T P . .
O2 O 0.52139(12) 0.7107(2) 0.70298(11) 0.0457(5) Uani 1 1 d . . . . .
O3 O 0.5000 0.1162(3) 0.7500 0.0229(4) Uani 1 2 d DS T P . .
Zn1 Zn 0.58363(2) 0.23823(3) 0.71161(2) 0.02176(10) Uani 1 1 d . . . . .
C1 C 0.46927(17) 0.7941(4) 0.45120(13) 0.0398(6) Uani 1 1 d . . . . .
H1 H 0.4191 0.8659 0.4486 0.048 Uiso 1 1 calc R U . . .
C2 C 0.56226(14) 0.6334(3) 0.41975(11) 0.0289(5) Uani 1 1 d . . . . .
H2A H 0.5921 0.5687 0.3931 0.035 Uiso 1 1 calc R U . . .
C3 C 0.66927(13) 0.5744(3) 0.54139(11) 0.0236(5) Uani 1 1 d . . . . .
C4 C 0.67181(13) 0.5654(3) 0.61226(11) 0.0232(5) Uani 1 1 d . . . . .
H4 H 0.6236 0.6087 0.6265 0.028 Uiso 1 1 calc R U . . .
C5 C 0.74767(13) 0.4905(3) 0.66200(11) 0.0220(4) Uani 1 1 d . . . . .
C6 C 0.81914(14) 0.4252(3) 0.63984(11) 0.0257(5) Uani 1 1 d . . . . .
H6 H 0.8695 0.3739 0.6729 0.031 Uiso 1 1 calc R U . . .
C7 C 0.81526(14) 0.4366(3) 0.56884(12) 0.0307(5) Uani 1 1 d . . . . .
H7 H 0.8632 0.3933 0.5543 0.037 Uiso 1 1 calc R U . . .
C8 C 0.74051(14) 0.5120(3) 0.51904(12) 0.0283(5) Uani 1 1 d . . . . .
H8 H 0.7382 0.5205 0.4713 0.034 Uiso 1 1 calc R U . . .
C9 C 0.75119(12) 0.4814(3) 0.73747(11) 0.0209(4) Uani 1 1 d . . . . .
H3 H 0.5000 0.007(2) 0.7500 0.030(9) Uiso 1 2 d DS . P . .

loop_
_atom_site_aniso_label
_atom_site_aniso_U_11
_atom_site_aniso_U_22
_atom_site_aniso_U_33
_atom_site_aniso_U_23
_atom_site_aniso_U_13
_atom_site_aniso_U_12
N1 0.0211(9) 0.0363(10) 0.0186(10) 0.0016(8) 0.0027(8) 0.0001(7)
N2 0.0417(13) 0.0640(15) 0.0232(12) -0.0059(10) 0.0009(10) 0.0253(11)
N3 0.0222(9) 0.0335(10) 0.0158(9) -0.0008(8) 0.0034(7) 0.0014(8)
N4 0.0176(8) 0.0311(9) 0.0184(10) -0.0003(8) 0.0038(7) -0.0015(7)
N5 0.0204(9) 0.0372(10) 0.0201(10) 0.0011(8) 0.0049(8) -0.0020(8)
N6 0.0234(9) 0.0381(10) 0.0176(10) 0.0004(8) 0.0046(8) -0.0016(8)
N7 0.0197(9) 0.0331(10) 0.0175(10) 0.0006(7) 0.0051(8) -0.0018(7)
N8 0.0171(12) 0.0272(14) 0.0345(16) 0.000 0.0047(11) 0.000
O1 0.0255(11) 0.0184(10) 0.0471(14) 0.000 0.0168(10) 0.000
O2 0.0446(10) 0.0398(10) 0.0583(13) 0.0202(9) 0.0239(10) 0.0039(8)
O3 0.0217(10) 0.0179(11) 0.0313(12) 0.000 0.0112(9) 0.000
Zn1 0.01462(14) 0.03420(16) 0.01505(15) 0.00161(10) 0.00242(10) -0.00075(9)
C1 0.0355(14) 0.0566(16) 0.0216(13) -0.0044(11) 0.0004(11) 0.0198(12)
C2 0.0241(11) 0.0432(13) 0.0182(12) -0.0010(10) 0.0045(9) 0.0029(10)
C3 0.0206(10) 0.0277(11) 0.0200(12) 0.0006(8) 0.0025(9) -0.0008(8)
C4 0.0187(10) 0.0302(11) 0.0201(12) -0.0024(9) 0.0051(9) -0.0016(8)
C5 0.0201(10) 0.0259(10) 0.0186(11) -0.0003(8) 0.0041(9) -0.0049(8)
C6 0.0203(10) 0.0322(12) 0.0228(12) 0.0000(9) 0.0040(9) 0.0016(9)
C7 0.0235(11) 0.0440(14) 0.0262(13) -0.0031(10) 0.0098(10) 0.0027(10)
C8 0.0283(11) 0.0391(12) 0.0179(11) -0.0024(10) 0.0078(9) -0.0026(10)
C9 0.0156(10) 0.0239(10) 0.0210(11) 0.0000(9) 0.0023(9) 0.0019(8)

loop_
_atom_type_symbol
_atom_type_description
_atom_type_scat_dispersion_real
_atom_type_scat_dispersion_imag
_atom_type_scat_source
C C 0.0033 0.0016 'International Tables Vol C Tables 4.2.6.8 and 6.1.1.4'
H H 0.0000 0.0000 'International Tables Vol C Tables 4.2.6.8 and 6.1.1.4'
N N 0.0061 0.0033 'International Tables Vol C Tables 4.2.6.8 and 6.1.1.4'
O O 0.0106 0.0060 'International Tables Vol C Tables 4.2.6.8 and 6.1.1.4'
Zn Zn 0.2839 1.4301 'International Tables Vol C Tables 4.2.6.8 and 6.1.1.4'

loop_
_geom_angle_atom_site_label_1
_geom_angle_atom_site_label_2
_geom_angle_atom_site_label_3
_geom_angle
_geom_angle_site_symmetry_1
_geom_angle_site_symmetry_3
_geom_angle_publ_flag
C2 N1 C1 103.57(19) . . ?
C2 N1 Zn1 127.44(15) . 5_666 ?
C1 N1 Zn1 128.71(15) . 5_666 ?
C1 N2 N3 103.02(19) . . ?
C2 N3 N2 109.48(17) . . ?
C2 N3 C3 129.35(18) . . ?
N2 N3 C3 121.16(17) . . ?
C9 N4 N5 106.51(16) . . ?
C9 N4 Zn1 129.38(14) . . ?
N5 N4 Zn1 122.23(13) . . ?
N6 N5 N4 109.08(16) . . ?
N5 N6 N7 109.10(16) . . ?
C9 N7 N6 106.21(16) . . ?
C9 N7 Zn1 126.62(14) . 4_656 ?
N6 N7 Zn1 123.99(13) . 4_656 ?
O2 N8 O2 121.0(3) 2_656 . ?
O2 N8 O1 119.51(13) 2_656 . ?
O2 N8 O1 119.51(13) . . ?
N8 O1 Zn1 134.19(3) . 2_656 ?
N8 O1 Zn1 134.19(3) . . ?
Zn1 O1 Zn1 91.63(7) 2_656 . ?
Zn1 O3 Zn1 123.46(10) . 2_656 ?
Zn1 O3 H3 118.27(5) . . ?
Zn1 O3 H3 118.27(5) 2_656 . ?
O3 Zn1 N1 104.89(5) . 5_666 ?
O3 Zn1 N4 128.97(5) . . ?
N1 Zn1 N4 119.11(7) 5_666 . ?
O3 Zn1 N7 106.87(7) . 4_646 ?
N1 Zn1 N7 102.58(7) 5_666 4_646 ?
N4 Zn1 N7 88.39(7) . 4_646 ?
O3 Zn1 O1 72.46(6) . . ?
N1 Zn1 O1 93.05(5) 5_666 . ?
N4 Zn1 O1 80.29(5) . . ?
N7 Zn1 O1 163.83(5) 4_646 . ?
N2 C1 N1 114.0(2) . . ?
N2 C1 H1 123.0 . . ?
N1 C1 H1 123.0 . . ?
N1 C2 N3 109.95(19) . . ?
N1 C2 H2A 125.0 . . ?
N3 C2 H2A 125.0 . . ?
C4 C3 C8 121.47(19) . . ?
C4 C3 N3 118.67(18) . . ?
C8 C3 N3 119.85(18) . . ?
C3 C4 C5 118.96(19) . . ?
C3 C4 H4 120.5 . . ?
C5 C4 H4 120.5 . . ?
C6 C5 C4 119.95(19) . . ?
C6 C5 C9 120.72(18) . . ?
C4 C5 C9 119.32(18) . . ?
C7 C6 C5 120.0(2) . . ?
C7 C6 H6 120.0 . . ?
C5 C6 H6 120.0 . . ?
C6 C7 C8 120.5(2) . . ?
C6 C7 H7 119.7 . . ?
C8 C7 H7 119.7 . . ?
C7 C8 C3 119.1(2) . . ?
C7 C8 H8 120.5 . . ?
C3 C8 H8 120.5 . . ?
N4 C9 N7 109.10(18) . . ?
N4 C9 C5 124.77(17) . . ?
N7 C9 C5 126.06(18) . . ?

loop_
_geom_bond_atom_site_label_1
_geom_bond_atom_site_label_2
_geom_bond_distance
_geom_bond_site_symmetry_2
_geom_bond_publ_flag
N1 C2 1.323(3) . ?
N1 C1 1.352(3) . ?
N1 Zn1 2.0246(18) 5_666 ?
N2 C1 1.311(3) . ?
N2 N3 1.364(3) . ?
N3 C2 1.327(3) . ?
N3 C3 1.433(3) . ?
N4 C9 1.341(2) . ?
N4 N5 1.346(2) . ?
N4 Zn1 2.0409(16) . ?
N5 N6 1.305(2) . ?
N6 N7 1.351(2) . ?
N7 C9 1.343(2) . ?
N7 Zn1 2.1048(17) 4_656 ?
N8 O2 1.231(2) 2_656 ?
N8 O2 1.231(2) . ?
N8 O1 1.263(3) . ?
O1 Zn1 2.3493(13) 2_656 ?
O1 Zn1 2.3493(13) . ?
O3 Zn1 1.9127(9) . ?
O3 Zn1 1.9127(9) 2_656 ?
O3 H3 0.808(18) . ?
Zn1 N1 2.0246(18) 5_666 ?
Zn1 N7 2.1048(17) 4_646 ?
C1 H1 0.9300 . ?
C2 H2A 0.9300 . ?
C3 C4 1.382(3) . ?
C3 C8 1.385(3) . ?
C4 C5 1.393(3) . ?
C4 H4 0.9300 . ?
C5 C6 1.393(3) . ?
C5 C9 1.468(3) . ?
C6 C7 1.380(3) . ?
C6 H6 0.9300 . ?
C7 C8 1.384(3) . ?
C7 H7 0.9300 . ?
C8 H8 0.9300 . ?
